data_1516185
loop_
_publ_author_name
'Choe, Tina'
'Khan, Saeed I.'
'Garcia-Garibay, Miguel A'

_publ_section_title
;
 Combination vs. disproportionation in dialkyl biradicals. Selectivity
 reversal in a crystalline solid.
;
_journal_issue 5
_journal_name_full
'Photochemical &amp; photobiological sciences : Official journal of the European Photochemistry Association and the European Society for Photobiology'
_journal_page_first 449
_journal_page_last 451
_journal_paper_doi 10.1039/b603909j
_journal_volume 5
_journal_year 2006
_chemical_formula_moiety 'C23 H22 O5'
_chemical_formula_sum 'C23 H22 O5'
_chemical_formula_weight 378.41
_chemical_name_systematic
;
?
;
_space_group_IT_number 2
_symmetry_cell_setting triclinic
_symmetry_space_group_name_Hall '-P 1'
_symmetry_space_group_name_H-M 'P -1'
_atom_sites_solution_hydrogens geom
_atom_sites_solution_primary direct
_atom_sites_solution_secondary difmap
_audit_creation_method SHELXL-97
_cell_angle_alpha 85.951(2)
_cell_angle_beta 88.9970(10)
_cell_angle_gamma 78.8750(10)
_cell_formula_units_Z 4
_cell_length_a 12.4283(9)
_cell_length_b 12.4686(8)
_cell_length_c 12.8462(9)
_cell_measurement_reflns_used 3321
_cell_measurement_temperature 298(2)
_cell_measurement_theta_max 23.8235
_cell_measurement_theta_min 2.301
_cell_volume 1948.4(2)
_computing_cell_refinement 'Bruker SMART'
_computing_data_collection 'Bruker SMART'
_computing_data_reduction 'Bruker SAINT'
_computing_molecular_graphics 'Bruker SHELXTL'
_computing_publication_material 'Bruker SHELXTL'
_computing_structure_refinement 'SHELXL-97 (Sheldrick, 1997)'
_computing_structure_solution 'SHELXS-97 (Sheldrick, 1990)'
_diffrn_ambient_temperature 298(2)
_diffrn_measured_fraction_theta_full 0.992
_diffrn_measured_fraction_theta_max 0.926
_diffrn_measurement_device_type 'CCD area detector'
_diffrn_measurement_method 'phi and omega scans'
_diffrn_radiation_monochromator graphite
_diffrn_radiation_source 'fine-focus sealed tube'
_diffrn_radiation_type MoK\a
_diffrn_radiation_wavelength 0.71073
_diffrn_reflns_av_R_equivalents 0.0167
_diffrn_reflns_av_sigmaI/netI 0.0421
_diffrn_reflns_limit_h_max 16
_diffrn_reflns_limit_h_min -16
_diffrn_reflns_limit_k_max 16
_diffrn_reflns_limit_k_min -14
_diffrn_reflns_limit_l_max 13
_diffrn_reflns_limit_l_min -17
_diffrn_reflns_number 12879
_diffrn_reflns_theta_full 24.50
_diffrn_reflns_theta_max 28.30
_diffrn_reflns_theta_min 1.59
_exptl_absorpt_coefficient_mu 0.090
_exptl_absorpt_correction_T_max 0.9734
_exptl_absorpt_correction_T_min 0.9003
_exptl_absorpt_correction_type multi-scan
_exptl_absorpt_process_details Sadabs(Bruker)
_exptl_crystal_colour colorless
_exptl_crystal_density_diffrn 1.290
_exptl_crystal_density_method 'not measured'
_exptl_crystal_description prism
_exptl_crystal_F_000 800
_exptl_crystal_size_max 0.44
_exptl_crystal_size_mid 0.35
_exptl_crystal_size_min 0.30
_refine_diff_density_max 0.179
_refine_diff_density_min -0.165
_refine_diff_density_rms 0.036
_refine_ls_extinction_method none
_refine_ls_goodness_of_fit_ref 0.998
_refine_ls_hydrogen_treatment constr
_refine_ls_matrix_type full
_refine_ls_number_parameters 509
_refine_ls_number_reflns 8970
_refine_ls_number_restraints 0
_refine_ls_restrained_S_all 0.998
_refine_ls_R_factor_all 0.0907
_refine_ls_R_factor_gt 0.0444
_refine_ls_shift/su_max 0.001
_refine_ls_shift/su_mean 0.000
_refine_ls_structure_factor_coef Fsqd
_refine_ls_weighting_details 'calc w=1/[\s^2^(Fo^2^)+(0.0513P)^2^+0.3187P] where P=(Fo^2^+2Fc^2^)/3'
_refine_ls_weighting_scheme calc
_refine_ls_wR_factor_gt 0.1033
_refine_ls_wR_factor_ref 0.1284
_reflns_number_gt 5214
_reflns_number_total 8970
_reflns_threshold_expression >2sigma(I)
_cod_data_source_file b603909j.txt
_cod_data_source_block 1
_cod_depositor_comments
;
The following automatic conversions were performed:

'_symmetry_cell_setting' value 'Triclinic' changed to 'triclinic'
according to
/usr/data/users/saulius/automatic-downloads/retrospective/RSC/lib/dictionaries/cif_core.dic
dictionary named 'cif_core.dic' version 2.4.2 from 2011-04-26.

Automatic conversion script
Id: cif_fix_values 2281 2013-09-26 08:29:07Z andrius 
;
_cod_database_code 1516185

loop_
_symmetry_equiv_pos_as_xyz
'x, y, z'
'-x, -y, -z'

loop_
_atom_site_label
_atom_site_type_symbol
_atom_site_fract_x
_atom_site_fract_y
_atom_site_fract_z
_atom_site_U_iso_or_equiv
_atom_site_adp_type
_atom_site_occupancy
_atom_site_symmetry_multiplicity
_atom_site_calc_flag
_atom_site_refinement_flags
O1A O 0.60285(11) 0.80302(11) 0.11702(10) 0.0591(4) Uani 1 1 d .
O2A O 0.79849(11) 0.83039(11) 0.25641(14) 0.0755(5) Uani 1 1 d .
O3A O 0.63810(11) 0.92200(10) 0.31073(11) 0.0595(4) Uani 1 1 d .
O4A O 0.48637(16) 0.64458(13) -0.01264(11) 0.0874(5) Uani 1 1 d .
O5A O 0.37789(11) 0.77584(12) 0.06814(10) 0.0643(4) Uani 1 1 d .
C1A C 0.51327(14) 0.65649(14) 0.17147(13) 0.0428(4) Uani 1 1 d .
C2A C 0.58711(13) 0.73887(13) 0.18811(13) 0.0409(4) Uani 1 1 d .
C3A C 0.64935(13) 0.73275(13) 0.29076(13) 0.0422(4) Uani 1 1 d .
C4A C 0.74195(15) 0.62866(14) 0.29393(16) 0.0511(4) Uani 1 1 d .
H4A1 H 0.7766 0.6243 0.2257 0.061 Uiso 1 1 calc R
H4A2 H 0.7970 0.6379 0.3434 0.061 Uiso 1 1 calc R
C5A C 0.70680(15) 0.52146(14) 0.32303(14) 0.0482(4) Uani 1 1 d .
C6A C 0.74739(18) 0.46111(16) 0.41353(16) 0.0627(5) Uani 1 1 d .
H6A H 0.7966 0.4871 0.4543 0.075 Uiso 1 1 calc R
C7A C 0.7161(2) 0.36323(19) 0.44417(19) 0.0767(7) Uani 1 1 d .
H7A H 0.7437 0.3241 0.5054 0.092 Uiso 1 1 calc R
C8A C 0.6440(2) 0.32371(18) 0.3838(2) 0.0777(7) Uani 1 1 d .
H8A H 0.6226 0.2579 0.4041 0.093 Uiso 1 1 calc R
C9A C 0.60393(18) 0.38209(16) 0.29342(18) 0.0654(6) Uani 1 1 d .
H9A H 0.5557 0.3548 0.2526 0.078 Uiso 1 1 calc R
C10A C 0.63393(15) 0.48120(14) 0.26164(15) 0.0496(4) Uani 1 1 d .
C11A C 0.58805(16) 0.54153(14) 0.16192(15) 0.0536(5) Uani 1 1 d .
H11A H 0.5461 0.4958 0.1283 0.064 Uiso 1 1 calc R
H11B H 0.6490 0.5507 0.1161 0.064 Uiso 1 1 calc R
C12A C 0.42391(14) 0.65410(14) 0.25770(14) 0.0472(4) Uani 1 1 d .
H12A H 0.3607 0.6333 0.2273 0.057 Uiso 1 1 calc R
H12B H 0.4524 0.5979 0.3117 0.057 Uiso 1 1 calc R
C13A C 0.38662(14) 0.76107(14) 0.30779(14) 0.0458(4) Uani 1 1 d .
C14A C 0.28078(16) 0.82256(18) 0.29322(16) 0.0624(5) Uani 1 1 d .
H14A H 0.2321 0.7981 0.2506 0.075 Uiso 1 1 calc R
C15A C 0.2474(2) 0.91926(19) 0.34131(19) 0.0761(7) Uani 1 1 d .
H15A H 0.1772 0.9601 0.3299 0.091 Uiso 1 1 calc R
C16A C 0.3179(2) 0.95487(18) 0.40586(19) 0.0739(7) Uani 1 1 d .
H16A H 0.2951 1.0194 0.4390 0.089 Uiso 1 1 calc R
C17A C 0.42252(18) 0.89501(15) 0.42157(15) 0.0598(5) Uani 1 1 d .
H17A H 0.4696 0.9194 0.4659 0.072 Uiso 1 1 calc R
C18A C 0.45877(15) 0.79872(14) 0.37210(13) 0.0450(4) Uani 1 1 d .
C19A C 0.57343(14) 0.73385(14) 0.38871(13) 0.0468(4) Uani 1 1 d .
H19A H 0.5690 0.6589 0.4111 0.056 Uiso 1 1 calc R
H19B H 0.6069 0.7639 0.4448 0.056 Uiso 1 1 calc R
C20A C 0.70591(16) 0.83195(15) 0.28321(15) 0.0497(4) Uani 1 1 d .
C21A C 0.67949(19) 1.02298(16) 0.30146(19) 0.0699(6) Uani 1 1 d .
H21A H 0.7367 1.0194 0.3516 0.105 Uiso 1 1 calc R
H21B H 0.6211 1.0833 0.3142 0.105 Uiso 1 1 calc R
H21C H 0.7082 1.0333 0.2324 0.105 Uiso 1 1 calc R
C22A C 0.45946(16) 0.69078(16) 0.06462(14) 0.0513(5) Uani 1 1 d .
C23A C 0.32566(19) 0.8175(2) -0.03026(17) 0.0789(7) Uani 1 1 d .
H23A H 0.3780 0.8433 -0.0765 0.118 Uiso 1 1 calc R
H23B H 0.2658 0.8767 -0.0185 0.118 Uiso 1 1 calc R
H23C H 0.2985 0.7599 -0.0610 0.118 Uiso 1 1 calc R
O1B O 0.25864(12) 0.22305(11) 0.36984(11) 0.0662(4) Uani 1 1 d .
O2B O 0.44516(11) 0.21694(11) 0.21523(15) 0.0819(5) Uani 1 1 d .
O3B O 0.33646(10) 0.11382(10) 0.15513(11) 0.0569(3) Uani 1 1 d .
O4B O 0.07102(14) 0.35193(12) 0.51740(11) 0.0741(4) Uani 1 1 d .
O5B O 0.03563(14) 0.20840(13) 0.44164(11) 0.0790(5) Uani 1 1 d .
C1B C 0.09204(14) 0.34667(14) 0.33004(13) 0.0446(4) Uani 1 1 d .
C2B C 0.20378(14) 0.27932(14) 0.30239(14) 0.0440(4) Uani 1 1 d .
C3B C 0.25146(13) 0.29291(13) 0.19229(14) 0.0430(4) Uani 1 1 d .
C4B C 0.28672(14) 0.40668(14) 0.17982(16) 0.0507(5) Uani 1 1 d .
H4B1 H 0.3255 0.4161 0.2424 0.061 Uiso 1 1 calc R
H4B2 H 0.3381 0.4058 0.1220 0.061 Uiso 1 1 calc R
C5B C 0.19516(14) 0.50497(14) 0.16105(14) 0.0456(4) Uani 1 1 d .
C6B C 0.19311(16) 0.57026(15) 0.06884(16) 0.0566(5) Uani 1 1 d .
H6B H 0.2480 0.5520 0.0195 0.068 Uiso 1 1 calc R
C7B C 0.11160(18) 0.66187(17) 0.04814(17) 0.0645(6) Uani 1 1 d .
H7B H 0.1113 0.7036 -0.0148 0.077 Uiso 1 1 calc R
C8B C 0.03114(17) 0.69053(17) 0.12147(18) 0.0630(5) Uani 1 1 d .
H8B H -0.0236 0.7522 0.1088 0.076 Uiso 1 1 calc R
C9B C 0.03234(15) 0.62728(15) 0.21336(16) 0.0547(5) Uani 1 1 d .
H9B H -0.0218 0.6476 0.2630 0.066 Uiso 1 1 calc R
C10B C 0.11202(14) 0.53354(14) 0.23471(14) 0.0466(4) Uani 1 1 d .
C11B C 0.10685(16) 0.46771(14) 0.33659(14) 0.0518(5) Uani 1 1 d .
H11C H 0.0465 0.5054 0.3772 0.062 Uiso 1 1 calc R
H11D H 0.1738 0.4667 0.3747 0.062 Uiso 1 1 calc R
C12B C -0.00136(14) 0.33599(15) 0.25461(14) 0.0506(4) Uani 1 1 d .
H12C H -0.0704 0.3480 0.2924 0.061 Uiso 1 1 calc R
H12D H -0.0060 0.3931 0.1987 0.061 Uiso 1 1 calc R
C13B C 0.01355(14) 0.22656(15) 0.20742(14) 0.0479(4) Uani 1 1 d .
C14B C -0.05452(16) 0.15212(18) 0.23422(17) 0.0638(6) Uani 1 1 d .
H14B H -0.1112 0.1702 0.2819 0.077 Uiso 1 1 calc R
C15B C -0.03904(19) 0.05201(19) 0.19111(19) 0.0727(6) Uani 1 1 d .
H15B H -0.0845 0.0028 0.2103 0.087 Uiso 1 1 calc R
C16B C 0.04384(19) 0.02512(18) 0.11963(18) 0.0690(6) Uani 1 1 d .
H16B H 0.0547 -0.0424 0.0907 0.083 Uiso 1 1 calc R
C17B C 0.11077(17) 0.09850(16) 0.09104(16) 0.0575(5) Uani 1 1 d .
H17B H 0.1658 0.0804 0.0418 0.069 Uiso 1 1 calc R
C18B C 0.09729(14) 0.19917(15) 0.13473(14) 0.0459(4) Uani 1 1 d .
C19B C 0.17108(14) 0.27934(15) 0.10495(14) 0.0471(4) Uani 1 1 d .
H19C H 0.1258 0.3503 0.0859 0.057 Uiso 1 1 calc R
H19D H 0.2134 0.2553 0.0438 0.057 Uiso 1 1 calc R
C20B C 0.35642(15) 0.20511(14) 0.18964(15) 0.0498(4) Uani 1 1 d .
C21B C 0.42796(17) 0.02383(16) 0.14783(19) 0.0671(6) Uani 1 1 d .
H21D H 0.4798 0.0441 0.0975 0.101 Uiso 1 1 calc R
H21E H 0.4023 -0.0390 0.1264 0.101 Uiso 1 1 calc R
H21F H 0.4627 0.0065 0.2147 0.101 Uiso 1 1 calc R
C22B C 0.06606(15) 0.30431(16) 0.44049(15) 0.0524(5) Uani 1 1 d .
C23B C 0.0107(3) 0.1603(2) 0.54187(19) 0.0985(9) Uani 1 1 d .
H23D H 0.0743 0.1486 0.5856 0.148 Uiso 1 1 calc R
H23E H -0.0107 0.0914 0.5333 0.148 Uiso 1 1 calc R
H23F H -0.0483 0.2086 0.5737 0.148 Uiso 1 1 calc R

loop_
_atom_site_aniso_label
_atom_site_aniso_U_11
_atom_site_aniso_U_22
_atom_site_aniso_U_33
_atom_site_aniso_U_23
_atom_site_aniso_U_13
_atom_site_aniso_U_12
O1A 0.0676(9) 0.0615(8) 0.0526(8) 0.0064(7) 0.0014(7) -0.0269(7)
O2A 0.0477(8) 0.0615(9) 0.1220(13) -0.0081(9) 0.0132(8) -0.0229(7)
O3A 0.0589(8) 0.0436(7) 0.0817(10) -0.0118(7) 0.0079(7) -0.0218(6)
O4A 0.1293(14) 0.0811(11) 0.0469(9) -0.0223(8) -0.0122(9) 0.0000(10)
O5A 0.0608(8) 0.0759(10) 0.0511(8) -0.0016(7) -0.0067(7) -0.0007(7)
C1A 0.0484(10) 0.0441(10) 0.0388(9) -0.0097(7) 0.0000(8) -0.0142(8)
C2A 0.0401(9) 0.0384(9) 0.0444(10) -0.0073(8) 0.0060(8) -0.0073(7)
C3A 0.0416(9) 0.0414(9) 0.0466(10) -0.0066(8) 0.0000(8) -0.0142(7)
C4A 0.0432(10) 0.0504(11) 0.0610(12) -0.0054(9) -0.0033(9) -0.0116(8)
C5A 0.0486(10) 0.0419(10) 0.0530(11) -0.0069(8) 0.0017(9) -0.0046(8)
C6A 0.0712(14) 0.0530(12) 0.0606(13) -0.0048(10) -0.0051(11) -0.0033(10)
C7A 0.0996(18) 0.0587(14) 0.0645(15) 0.0079(11) 0.0022(13) -0.0011(13)
C8A 0.0988(18) 0.0441(12) 0.0891(18) 0.0024(12) 0.0139(15) -0.0152(12)
C9A 0.0753(14) 0.0432(11) 0.0805(16) -0.0108(11) 0.0023(12) -0.0161(10)
C10A 0.0551(11) 0.0394(10) 0.0540(11) -0.0105(8) 0.0036(9) -0.0063(8)
C11A 0.0634(12) 0.0455(10) 0.0545(12) -0.0172(9) -0.0006(9) -0.0120(9)
C12A 0.0496(10) 0.0490(10) 0.0478(10) -0.0050(8) 0.0006(8) -0.0211(8)
C13A 0.0447(10) 0.0490(10) 0.0449(10) -0.0009(8) 0.0114(8) -0.0137(8)
C14A 0.0497(11) 0.0749(14) 0.0612(13) 0.0032(11) 0.0131(10) -0.0124(10)
C15A 0.0655(14) 0.0721(15) 0.0778(16) 0.0094(13) 0.0308(13) 0.0106(12)
C16A 0.0937(18) 0.0523(13) 0.0695(15) -0.0056(11) 0.0337(14) -0.0013(12)
C17A 0.0770(14) 0.0495(11) 0.0544(12) -0.0125(9) 0.0204(10) -0.0148(10)
C18A 0.0538(10) 0.0438(10) 0.0400(9) -0.0066(8) 0.0119(8) -0.0153(8)
C19A 0.0561(11) 0.0472(10) 0.0411(10) -0.0079(8) 0.0012(8) -0.0183(9)
C20A 0.0496(11) 0.0478(11) 0.0552(11) -0.0052(9) -0.0032(9) -0.0176(9)
C21A 0.0792(15) 0.0482(12) 0.0899(16) -0.0080(11) -0.0031(13) -0.0295(11)
C22A 0.0613(12) 0.0523(11) 0.0447(11) -0.0090(9) -0.0018(9) -0.0198(10)
C23A 0.0716(15) 0.0982(18) 0.0639(14) 0.0187(13) -0.0192(12) -0.0161(13)
O1B 0.0683(9) 0.0628(9) 0.0604(9) 0.0012(7) -0.0098(7) 0.0041(7)
O2B 0.0413(8) 0.0548(9) 0.1514(16) -0.0187(9) -0.0121(9) -0.0086(7)
O3B 0.0471(7) 0.0435(7) 0.0800(9) -0.0168(7) 0.0000(7) -0.0040(6)
O4B 0.1119(13) 0.0683(9) 0.0447(8) -0.0125(7) 0.0082(8) -0.0217(9)
O5B 0.1175(13) 0.0790(10) 0.0543(9) -0.0003(8) 0.0026(9) -0.0548(10)
C1B 0.0461(10) 0.0462(10) 0.0432(10) -0.0096(8) 0.0026(8) -0.0107(8)
C2B 0.0465(10) 0.0379(9) 0.0496(10) -0.0083(8) -0.0056(8) -0.0108(8)
C3B 0.0373(9) 0.0400(9) 0.0527(10) -0.0087(8) 0.0018(8) -0.0082(7)
C4B 0.0429(10) 0.0438(10) 0.0667(12) -0.0073(9) 0.0062(9) -0.0106(8)
C5B 0.0442(10) 0.0398(9) 0.0549(11) -0.0061(8) 0.0031(8) -0.0127(8)
C6B 0.0584(12) 0.0520(11) 0.0609(12) -0.0063(10) 0.0106(10) -0.0144(10)
C7B 0.0684(14) 0.0596(13) 0.0653(14) 0.0085(10) -0.0039(11) -0.0161(11)
C8B 0.0523(12) 0.0511(12) 0.0824(15) 0.0028(11) -0.0065(11) -0.0042(9)
C9B 0.0468(10) 0.0467(11) 0.0698(13) -0.0069(10) 0.0041(9) -0.0062(8)
C10B 0.0465(10) 0.0423(10) 0.0526(11) -0.0088(8) 0.0011(8) -0.0105(8)
C11B 0.0580(11) 0.0460(10) 0.0511(11) -0.0121(9) 0.0047(9) -0.0069(9)
C12B 0.0419(10) 0.0596(12) 0.0503(11) -0.0081(9) 0.0031(8) -0.0083(8)
C13B 0.0423(9) 0.0572(11) 0.0464(10) -0.0058(8) -0.0059(8) -0.0137(8)
C14B 0.0516(12) 0.0831(15) 0.0637(13) -0.0083(11) -0.0013(10) -0.0293(11)
C15B 0.0729(15) 0.0769(16) 0.0795(16) -0.0060(13) -0.0123(13) -0.0407(13)
C16B 0.0772(15) 0.0620(13) 0.0753(15) -0.0174(11) -0.0154(12) -0.0262(12)
C17B 0.0601(12) 0.0600(12) 0.0560(12) -0.0152(10) -0.0061(10) -0.0163(10)
C18B 0.0455(10) 0.0511(10) 0.0436(10) -0.0068(8) -0.0059(8) -0.0135(8)
C19B 0.0455(10) 0.0492(10) 0.0469(10) -0.0087(8) 0.0022(8) -0.0079(8)
C20B 0.0426(10) 0.0424(10) 0.0651(12) -0.0075(9) 0.0038(9) -0.0090(8)
C21B 0.0600(12) 0.0462(11) 0.0913(16) -0.0141(11) 0.0125(12) 0.0012(9)
C22B 0.0544(11) 0.0548(12) 0.0492(11) -0.0054(9) 0.0019(9) -0.0125(9)
C23B 0.135(2) 0.106(2) 0.0679(16) 0.0186(14) 0.0034(16) -0.0651(19)

loop_
_atom_type_symbol
_atom_type_description
_atom_type_scat_dispersion_real
_atom_type_scat_dispersion_imag
_atom_type_scat_source
C C 0.0033 0.0016 'International Tables Vol C Tables 4.2.6.8 and 6.1.1.4'
H H 0.0000 0.0000 'International Tables Vol C Tables 4.2.6.8 and 6.1.1.4'
O O 0.0106 0.0060 'International Tables Vol C Tables 4.2.6.8 and 6.1.1.4'

loop_
_geom_angle_atom_site_label_1
_geom_angle_atom_site_label_2
_geom_angle_atom_site_label_3
_geom_angle
C20A O3A C21A 116.89(15)
C22A O5A C23A 116.25(16)
C2A C1A C22A 105.87(14)
C2A C1A C12A 113.33(13)
C22A C1A C12A 110.28(14)
C2A C1A C11A 108.13(14)
C22A C1A C11A 106.74(14)
C12A C1A C11A 112.09(14)
O1A C2A C3A 120.02(15)
O1A C2A C1A 119.72(16)
C3A C2A C1A 120.00(15)
C2A C3A C20A 105.48(14)
C2A C3A C4A 108.04(13)
C20A C3A C4A 106.80(14)
C2A C3A C19A 113.06(13)
C20A C3A C19A 111.22(14)
C4A C3A C19A 111.84(14)
C5A C4A C3A 116.01(14)
C5A C4A H4A1 108.3
C3A C4A H4A1 108.3
C5A C4A H4A2 108.3
C3A C4A H4A2 108.3
H4A1 C4A H4A2 107.4
C6A C5A C10A 118.97(18)
C6A C5A C4A 119.19(17)
C10A C5A C4A 121.84(17)
C7A C6A C5A 121.2(2)
C7A C6A H6A 119.4
C5A C6A H6A 119.4
C8A C7A C6A 119.8(2)
C8A C7A H7A 120.1
C6A C7A H7A 120.1
C9A C8A C7A 119.6(2)
C9A C8A H8A 120.2
C7A C8A H8A 120.2
C8A C9A C10A 121.4(2)
C8A C9A H9A 119.3
C10A C9A H9A 119.3
C9A C10A C5A 118.98(19)
C9A C10A C11A 119.24(18)
C5A C10A C11A 121.77(16)
C10A C11A C1A 116.72(14)
C10A C11A H11A 108.1
C1A C11A H11A 108.1
C10A C11A H11B 108.1
C1A C11A H11B 108.1
H11A C11A H11B 107.3
C13A C12A C1A 114.79(14)
C13A C12A H12A 108.6
C1A C12A H12A 108.6
C13A C12A H12B 108.6
C1A C12A H12B 108.6
H12A C12A H12B 107.5
C18A C13A C14A 118.94(17)
C18A C13A C12A 119.35(16)
C14A C13A C12A 121.70(17)
C15A C14A C13A 120.9(2)
C15A C14A H14A 119.6
C13A C14A H14A 119.6
C16A C15A C14A 120.0(2)
C16A C15A H15A 120.0
C14A C15A H15A 120.0
C15A C16A C17A 120.0(2)
C15A C16A H16A 120.0
C17A C16A H16A 120.0
C16A C17A C18A 121.1(2)
C16A C17A H17A 119.5
C18A C17A H17A 119.5
C17A C18A C13A 119.13(18)
C17A C18A C19A 121.01(17)
C13A C18A C19A 119.84(15)
C18A C19A C3A 114.65(14)
C18A C19A H19A 108.6
C3A C19A H19A 108.6
C18A C19A H19B 108.6
C3A C19A H19B 108.6
H19A C19A H19B 107.6
O2A C20A O3A 123.48(17)
O2A C20A C3A 125.22(17)
O3A C20A C3A 111.30(15)
O3A C21A H21A 109.5
O3A C21A H21B 109.5
H21A C21A H21B 109.5
O3A C21A H21C 109.5
H21A C21A H21C 109.5
H21B C21A H21C 109.5
O4A C22A O5A 123.59(19)
O4A C22A C1A 124.01(18)
O5A C22A C1A 112.38(15)
O5A C23A H23A 109.5
O5A C23A H23B 109.5
H23A C23A H23B 109.5
O5A C23A H23C 109.5
H23A C23A H23C 109.5
H23B C23A H23C 109.5
C20B O3B C21B 117.40(15)
C22B O5B C23B 116.66(17)
C2B C1B C22B 105.70(15)
C2B C1B C12B 113.80(13)
C22B C1B C12B 109.73(14)
C2B C1B C11B 107.27(14)
C22B C1B C11B 106.96(14)
C12B C1B C11B 112.93(15)
O1B C2B C1B 119.66(16)
O1B C2B C3B 119.96(16)
C1B C2B C3B 120.03(15)
C20B C3B C2B 105.50(14)
C20B C3B C19B 110.86(14)
C2B C3B C19B 112.97(13)
C20B C3B C4B 107.15(13)
C2B C3B C4B 108.17(14)
C19B C3B C4B 111.83(15)
C5B C4B C3B 115.99(14)
C5B C4B H4B1 108.3
C3B C4B H4B1 108.3
C5B C4B H4B2 108.3
C3B C4B H4B2 108.3
H4B1 C4B H4B2 107.4
C6B C5B C10B 118.37(17)
C6B C5B C4B 119.58(16)
C10B C5B C4B 122.05(16)
C7B C6B C5B 121.91(18)
C7B C6B H6B 119.0
C5B C6B H6B 119.0
C8B C7B C6B 119.5(2)
C8B C7B H7B 120.3
C6B C7B H7B 120.3
C9B C8B C7B 119.39(19)
C9B C8B H8B 120.3
C7B C8B H8B 120.3
C8B C9B C10B 122.07(18)
C8B C9B H9B 119.0
C10B C9B H9B 119.0
C9B C10B C5B 118.78(17)
C9B C10B C11B 118.89(16)
C5B C10B C11B 122.33(16)
C10B C11B C1B 116.54(14)
C10B C11B H11C 108.2
C1B C11B H11C 108.2
C10B C11B H11D 108.2
C1B C11B H11D 108.2
H11C C11B H11D 107.3
C13B C12B C1B 114.20(15)
C13B C12B H12C 108.7
C1B C12B H12C 108.7
C13B C12B H12D 108.7
C1B C12B H12D 108.7
H12C C12B H12D 107.6
C14B C13B C18B 118.99(17)
C14B C13B C12B 121.75(17)
C18B C13B C12B 119.26(16)
C15B C14B C13B 121.0(2)
C15B C14B H14B 119.5
C13B C14B H14B 119.5
C16B C15B C14B 119.9(2)
C16B C15B H15B 120.1
C14B C15B H15B 120.1
C15B C16B C17B 119.9(2)
C15B C16B H16B 120.1
C17B C16B H16B 120.1
C16B C17B C18B 121.02(19)
C16B C17B H17B 119.5
C18B C17B H17B 119.5
C17B C18B C13B 119.24(17)
C17B C18B C19B 121.38(16)
C13B C18B C19B 119.38(15)
C18B C19B C3B 114.29(15)
C18B C19B H19C 108.7
C3B C19B H19C 108.7
C18B C19B H19D 108.7
C3B C19B H19D 108.7
H19C C19B H19D 107.6
O2B C20B O3B 123.85(17)
O2B C20B C3B 124.98(16)
O3B C20B C3B 111.17(15)
O3B C21B H21D 109.5
O3B C21B H21E 109.5
H21D C21B H21E 109.5
O3B C21B H21F 109.5
H21D C21B H21F 109.5
H21E C21B H21F 109.5
O4B C22B O5B 123.21(18)
O4B C22B C1B 124.76(17)
O5B C22B C1B 112.03(16)
O5B C23B H23D 109.5
O5B C23B H23E 109.5
H23D C23B H23E 109.5
O5B C23B H23F 109.5
H23D C23B H23F 109.5
H23E C23B H23F 109.5

loop_
_geom_bond_atom_site_label_1
_geom_bond_atom_site_label_2
_geom_bond_distance
O1A C2A 1.210(2)
O2A C20A 1.192(2)
O3A C20A 1.333(2)
O3A C21A 1.446(2)
O4A C22A 1.193(2)
O5A C22A 1.321(2)
O5A C23A 1.447(2)
C1A C2A 1.531(2)
C1A C22A 1.534(2)
C1A C12A 1.558(2)
C1A C11A 1.562(2)
C2A C3A 1.530(2)
C3A C20A 1.533(2)
C3A C4A 1.558(2)
C3A C19A 1.559(2)
C4A C5A 1.505(2)
C4A H4A1 0.9700
C4A H4A2 0.9700
C5A C6A 1.387(3)
C5A C10A 1.397(2)
C6A C7A 1.380(3)
C6A H6A 0.9300
C7A C8A 1.377(3)
C7A H7A 0.9300
C8A C9A 1.374(3)
C8A H8A 0.9300
C9A C10A 1.391(3)
C9A H9A 0.9300
C10A C11A 1.502(3)
C11A H11A 0.9700
C11A H11B 0.9700
C12A C13A 1.510(2)
C12A H12A 0.9700
C12A H12B 0.9700
C13A C18A 1.396(2)
C13A C14A 1.397(3)
C14A C15A 1.382(3)
C14A H14A 0.9300
C15A C16A 1.371(3)
C15A H15A 0.9300
C16A C17A 1.379(3)
C16A H16A 0.9300
C17A C18A 1.392(2)
C17A H17A 0.9300
C18A C19A 1.507(2)
C19A H19A 0.9700
C19A H19B 0.9700
C21A H21A 0.9600
C21A H21B 0.9600
C21A H21C 0.9600
C23A H23A 0.9600
C23A H23B 0.9600
C23A H23C 0.9600
O1B C2B 1.207(2)
O2B C20B 1.195(2)
O3B C20B 1.318(2)
O3B C21B 1.442(2)
O4B C22B 1.197(2)
O5B C22B 1.321(2)
O5B C23B 1.436(3)
C1B C2B 1.528(2)
C1B C22B 1.530(3)
C1B C12B 1.556(2)
C1B C11B 1.563(2)
C2B C3B 1.535(2)
C3B C20B 1.534(2)
C3B C19B 1.554(2)
C3B C4B 1.561(2)
C4B C5B 1.512(2)
C4B H4B1 0.9700
C4B H4B2 0.9700
C5B C6B 1.387(3)
C5B C10B 1.400(2)
C6B C7B 1.386(3)
C6B H6B 0.9300
C7B C8B 1.375(3)
C7B H7B 0.9300
C8B C9B 1.371(3)
C8B H8B 0.9300
C9B C10B 1.393(2)
C9B H9B 0.9300
C10B C11B 1.502(3)
C11B H11C 0.9700
C11B H11D 0.9700
C12B C13B 1.510(2)
C12B H12C 0.9700
C12B H12D 0.9700
C13B C14B 1.394(3)
C13B C18B 1.395(2)
C14B C15B 1.379(3)
C14B H14B 0.9300
C15B C16B 1.376(3)
C15B H15B 0.9300
C16B C17B 1.378(3)
C16B H16B 0.9300
C17B C18B 1.391(2)
C17B H17B 0.9300
C18B C19B 1.508(2)
C19B H19C 0.9700
C19B H19D 0.9700
C21B H21D 0.9600
C21B H21E 0.9600
C21B H21F 0.9600
C23B H23D 0.9600
C23B H23E 0.9600
C23B H23F 0.9600

loop_
_geom_torsion_atom_site_label_1
_geom_torsion_atom_site_label_2
_geom_torsion_atom_site_label_3
_geom_torsion_atom_site_label_4
_geom_torsion
C22A C1A C2A O1A -9.2(2)
C12A C1A C2A O1A -130.18(17)
C11A C1A C2A O1A 104.92(18)
C22A C1A C2A C3A 176.69(14)
C12A C1A C2A C3A 55.7(2)
C11A C1A C2A C3A -69.22(18)
O1A C2A C3A C20A 10.5(2)
C1A C2A C3A C20A -175.42(14)
O1A C2A C3A C4A -103.48(17)
C1A C2A C3A C4A 70.65(18)
O1A C2A C3A C19A 132.20(16)
C1A C2A C3A C19A -53.68(19)
C2A C3A C4A C5A -78.86(19)
C20A C3A C4A C5A 168.09(15)
C19A C3A C4A C5A 46.2(2)
C3A C4A C5A C6A -116.78(19)
C3A C4A C5A C10A 62.9(2)
C10A C5A C6A C7A -0.7(3)
C4A C5A C6A C7A 178.98(18)
C5A C6A C7A C8A 0.5(3)
C6A C7A C8A C9A 0.1(3)
C7A C8A C9A C10A -0.5(3)
C8A C9A C10A C5A 0.3(3)
C8A C9A C10A C11A 179.76(19)
C6A C5A C10A C9A 0.3(3)
C4A C5A C10A C9A -179.39(17)
C6A C5A C10A C11A -179.14(17)
C4A C5A C10A C11A 1.2(3)
C9A C10A C11A C1A 116.52(19)
C5A C10A C11A C1A -64.1(2)
C2A C1A C11A C10A 77.3(2)
C22A C1A C11A C10A -169.22(16)
C12A C1A C11A C10A -48.4(2)
C2A C1A C12A C13A 29.0(2)
C22A C1A C12A C13A -89.51(18)
C11A C1A C12A C13A 151.72(15)
C1A C12A C13A C18A -69.2(2)
C1A C12A C13A C14A 112.12(19)
C18A C13A C14A C15A 0.1(3)
C12A C13A C14A C15A 178.76(17)
C13A C14A C15A C16A -1.2(3)
C14A C15A C16A C17A 0.9(3)
C15A C16A C17A C18A 0.5(3)
C16A C17A C18A C13A -1.7(3)
C16A C17A C18A C19A 179.53(17)
C14A C13A C18A C17A 1.4(2)
C12A C13A C18A C17A -177.34(16)
C14A C13A C18A C19A -179.84(16)
C12A C13A C18A C19A 1.4(2)
C17A C18A C19A C3A -112.32(18)
C13A C18A C19A C3A 68.9(2)
C2A C3A C19A C18A -31.78(19)
C20A C3A C19A C18A 86.68(18)
C4A C3A C19A C18A -154.00(14)
C21A O3A C20A O2A 3.4(3)
C21A O3A C20A C3A -176.64(16)
C2A C3A C20A O2A -96.3(2)
C4A C3A C20A O2A 18.4(3)
C19A C3A C20A O2A 140.7(2)
C2A C3A C20A O3A 83.70(17)
C4A C3A C20A O3A -161.51(15)
C19A C3A C20A O3A -39.2(2)
C23A O5A C22A O4A -4.5(3)
C23A O5A C22A C1A 177.03(16)
C2A C1A C22A O4A 103.8(2)
C12A C1A C22A O4A -133.2(2)
C11A C1A C22A O4A -11.2(3)
C2A C1A C22A O5A -77.73(18)
C12A C1A C22A O5A 45.24(19)
C11A C1A C22A O5A 167.23(15)
C22B C1B C2B O1B -12.2(2)
C12B C1B C2B O1B -132.64(18)
C11B C1B C2B O1B 101.70(19)
C22B C1B C2B C3B 174.56(14)
C12B C1B C2B C3B 54.1(2)
C11B C1B C2B C3B -71.57(18)
O1B C2B C3B C20B 12.7(2)
C1B C2B C3B C20B -174.07(14)
O1B C2B C3B C19B 133.94(17)
C1B C2B C3B C19B -52.81(19)
O1B C2B C3B C4B -101.72(18)
C1B C2B C3B C4B 71.53(18)
C20B C3B C4B C5B 169.51(16)
C2B C3B C4B C5B -77.19(19)
C19B C3B C4B C5B 47.8(2)
C3B C4B C5B C6B -117.84(19)
C3B C4B C5B C10B 62.9(2)
C10B C5B C6B C7B -0.1(3)
C4B C5B C6B C7B -179.40(17)
C5B C6B C7B C8B 1.1(3)
C6B C7B C8B C9B -0.7(3)
C7B C8B C9B C10B -0.8(3)
C8B C9B C10B C5B 1.8(3)
C8B C9B C10B C11B -179.17(18)
C6B C5B C10B C9B -1.3(3)
C4B C5B C10B C9B 177.94(16)
C6B C5B C10B C11B 179.69(17)
C4B C5B C10B C11B -1.0(3)
C9B C10B C11B C1B 118.63(18)
C5B C10B C11B C1B -62.4(2)
C2B C1B C11B C10B 78.13(19)
C22B C1B C11B C10B -168.86(15)
C12B C1B C11B C10B -48.1(2)
C2B C1B C12B C13B 30.5(2)
C22B C1B C12B C13B -87.68(18)
C11B C1B C12B C13B 153.10(15)
C1B C12B C13B C14B 110.9(2)
C1B C12B C13B C18B -69.3(2)
C18B C13B C14B C15B 0.9(3)
C12B C13B C14B C15B -179.35(19)
C13B C14B C15B C16B -0.8(3)
C14B C15B C16B C17B -0.3(3)
C15B C16B C17B C18B 1.2(3)
C16B C17B C18B C13B -1.0(3)
C16B C17B C18B C19B 179.19(18)
C14B C13B C18B C17B -0.1(3)
C12B C13B C18B C17B -179.79(17)
C14B C13B C18B C19B 179.77(17)
C12B C13B C18B C19B 0.0(3)
C17B C18B C19B C3B -109.47(19)
C13B C18B C19B C3B 70.7(2)
C20B C3B C19B C18B 85.69(18)
C2B C3B C19B C18B -32.5(2)
C4B C3B C19B C18B -154.80(15)
C21B O3B C20B O2B -0.3(3)
C21B O3B C20B C3B 179.67(16)
C2B C3B C20B O2B -88.1(2)
C19B C3B C20B O2B 149.3(2)
C4B C3B C20B O2B 27.1(3)
C2B C3B C20B O3B 92.01(17)
C19B C3B C20B O3B -30.6(2)
C4B C3B C20B O3B -152.89(15)
C23B O5B C22B O4B -1.6(3)
C23B O5B C22B C1B 179.18(19)
C2B C1B C22B O4B 105.3(2)
C12B C1B C22B O4B -131.6(2)
C11B C1B C22B O4B -8.7(3)
C2B C1B C22B O5B -75.49(19)
C12B C1B C22B O5B 47.6(2)
C11B C1B C22B O5B 170.43(16)
